data_4108122
loop_
_publ_author_name
'Yu-Jun Zhao'
'Teck-Peng Loh'

_publ_section_title
;
 Bioinspired Polyene Cyclization Promoted by Intermolecular Chiral
 Acetal-SnCl4 or Chiral N-Acetal-TiCl4: Investigation of the Mechanism and
 Identification of the Key Intermediates
;
_journal_name_full 'Journal of the American Chemical Society'
_journal_page_first 10024
_journal_page_last 10029
_journal_paper_doi 10.1021/ja802896n
_journal_volume 130
_journal_year 2008
_chemical_absolute_configuration unk
_chemical_formula_moiety 'C24 H29 N O'
_chemical_formula_sum 'C24 H29 N O'
_chemical_formula_weight 347.48
_chemical_name_systematic
;

 ?

;
_space_group_IT_number 19
_symmetry_cell_setting orthorhombic
_symmetry_space_group_name_Hall 'P 2ac 2ab'
_symmetry_space_group_name_H-M 'P 21 21 21'
_atom_sites_solution_hydrogens geom
_atom_sites_solution_primary direct
_atom_sites_solution_secondary difmap
_audit_creation_method SHELXL-97
_cell_angle_alpha 90.00
_cell_angle_beta 90.00
_cell_angle_gamma 90.00
_cell_formula_units_Z 4
_cell_length_a 9.7288(4)
_cell_length_b 13.1736(5)
_cell_length_c 15.5623(6)
_cell_measurement_reflns_used 5336
_cell_measurement_temperature 223(2)
_cell_measurement_theta_max 23.52
_cell_measurement_theta_min 2.47
_cell_volume 1994.52(14)
_computing_cell_refinement 'Bruker SMART'
_computing_data_collection 'Bruker SMART'
_computing_data_reduction 'Bruker SAINT'
_computing_molecular_graphics 'Bruker SHELXTL'
_computing_publication_material 'Bruker SHELXTL'
_computing_structure_refinement 'SHELXL-97 (Sheldrick, 1997)'
_computing_structure_solution 'SHELXS-97 (Sheldrick, 1990)'
_diffrn_ambient_temperature 223(2)
_diffrn_measured_fraction_theta_full 1.000
_diffrn_measured_fraction_theta_max 1.000
_diffrn_measurement_device_type 'CCD area detector'
_diffrn_measurement_method 'phi and omega scans'
_diffrn_radiation_monochromator graphite
_diffrn_radiation_source 'fine-focus sealed tube'
_diffrn_radiation_type MoK\a
_diffrn_radiation_wavelength 0.71073
_diffrn_reflns_av_R_equivalents 0.0578
_diffrn_reflns_av_sigmaI/netI 0.0555
_diffrn_reflns_limit_h_max 12
_diffrn_reflns_limit_h_min -12
_diffrn_reflns_limit_k_max 16
_diffrn_reflns_limit_k_min -14
_diffrn_reflns_limit_l_max 19
_diffrn_reflns_limit_l_min -17
_diffrn_reflns_number 15913
_diffrn_reflns_theta_full 26.00
_diffrn_reflns_theta_max 26.00
_diffrn_reflns_theta_min 2.03
_exptl_absorpt_coefficient_mu 0.069
_exptl_absorpt_correction_T_max 0.9835
_exptl_absorpt_correction_T_min 0.9808
_exptl_absorpt_correction_type multi-scan
_exptl_absorpt_process_details sadabs
_exptl_crystal_colour colourless
_exptl_crystal_density_diffrn 1.157
_exptl_crystal_density_meas 0
_exptl_crystal_description prism
_exptl_crystal_F_000 752
_exptl_crystal_size_max 0.28
_exptl_crystal_size_mid 0.24
_exptl_crystal_size_min 0.24
_refine_diff_density_max 0.224
_refine_diff_density_min -0.287
_refine_diff_density_rms 0.046
_refine_ls_abs_structure_details 'Flack H D (1983), Acta Cryst. A39, 876-881'
_refine_ls_abs_structure_Flack 10(10)
_refine_ls_extinction_method none
_refine_ls_goodness_of_fit_ref 1.076
_refine_ls_hydrogen_treatment mixed
_refine_ls_matrix_type full
_refine_ls_number_parameters 242
_refine_ls_number_reflns 2232
_refine_ls_number_restraints 0
_refine_ls_restrained_S_all 1.076
_refine_ls_R_factor_all 0.0548
_refine_ls_R_factor_gt 0.0484
_refine_ls_shift/su_max 0.002
_refine_ls_shift/su_mean 0.000
_refine_ls_structure_factor_coef Fsqd
_refine_ls_weighting_details 'calc w=1/[\s^2^(Fo^2^)+(0.0538P)^2^+0.6350P] where P=(Fo^2^+2Fc^2^)/3'
_refine_ls_weighting_scheme calc
_refine_ls_wR_factor_gt 0.1187
_refine_ls_wR_factor_ref 0.1262
_reflns_number_gt 1992
_reflns_number_total 2232
_reflns_threshold_expression >2sigma(I)
_cod_data_source_file ja802896n-file005.cif
_cod_data_source_block ltp78
_cod_database_code 4108122

loop_
_symmetry_equiv_pos_as_xyz
'x, y, z'
'-x+1/2, -y, z+1/2'
'-x, y+1/2, -z+1/2'
'x+1/2, -y+1/2, -z'

loop_
_atom_site_label
_atom_site_type_symbol
_atom_site_fract_x
_atom_site_fract_y
_atom_site_fract_z
_atom_site_U_iso_or_equiv
_atom_site_adp_type
_atom_site_occupancy
_atom_site_symmetry_multiplicity
_atom_site_calc_flag
_atom_site_refinement_flags
C1 C 0.7007(3) 1.1726(2) 0.15042(19) 0.0319(6) Uani 1 1 d .
C2 C 0.6928(3) 1.2561(2) 0.0947(2) 0.0400(7) Uani 1 1 d .
H2 H 0.6308 1.2540 0.0484 0.048 Uiso 1 1 calc R
C3 C 0.7737(4) 1.3418(2) 0.1060(3) 0.0493(8) Uani 1 1 d .
H3 H 0.7663 1.3970 0.0679 0.059 Uiso 1 1 calc R
C4 C 0.8655(4) 1.3451(2) 0.1737(3) 0.0519(9) Uani 1 1 d .
H4 H 0.9220 1.4022 0.1817 0.062 Uiso 1 1 calc R
C5 C 0.8734(3) 1.2647(2) 0.2292(2) 0.0456(8) Uani 1 1 d .
H5 H 0.9353 1.2681 0.2755 0.055 Uiso 1 1 calc R
C6 C 0.7926(3) 1.1780(2) 0.2194(2) 0.0358(6) Uani 1 1 d .
C7 C 0.8101(4) 1.0923(2) 0.2825(2) 0.0454(8) Uani 1 1 d .
H7A H 0.7928 1.1184 0.3404 0.054 Uiso 1 1 calc R
H7B H 0.9059 1.0694 0.2804 0.054 Uiso 1 1 calc R
C8 C 0.7174(3) 1.0012(2) 0.26746(19) 0.0406(7) Uani 1 1 d .
H8A H 0.6295 1.0117 0.2968 0.049 Uiso 1 1 calc R
H8B H 0.7605 0.9403 0.2916 0.049 Uiso 1 1 calc R
C9 C 0.6921(3) 0.98571(19) 0.17131(17) 0.0287(6) Uani 1 1 d .
H9 H 0.7841 0.9901 0.1445 0.034 Uiso 1 1 calc R
C10 C 0.6112(3) 1.07819(19) 0.13513(18) 0.0289(6) Uani 1 1 d .
C11 C 0.4708(3) 1.0989(2) 0.1783(2) 0.0416(7) Uani 1 1 d .
H11A H 0.4832 1.1044 0.2400 0.062 Uiso 1 1 calc R
H11B H 0.4082 1.0435 0.1658 0.062 Uiso 1 1 calc R
H11C H 0.4328 1.1618 0.1563 0.062 Uiso 1 1 calc R
C12 C 0.5865(3) 1.06203(19) 0.03861(18) 0.0321(6) Uani 1 1 d .
H12A H 0.5252 1.1155 0.0174 0.039 Uiso 1 1 calc R
H12B H 0.6743 1.0686 0.0082 0.039 Uiso 1 1 calc R
C13 C 0.5235(3) 0.95841(19) 0.01762(18) 0.0306(6) Uani 1 1 d .
H13A H 0.4330 0.9527 0.0448 0.037 Uiso 1 1 calc R
H13B H 0.5114 0.9519 -0.0447 0.037 Uiso 1 1 calc R
C14 C 0.6166(3) 0.87433(18) 0.05003(18) 0.0270(6) Uani 1 1 d .
H14 H 0.7076 0.8853 0.0232 0.032 Uiso 1 1 calc R
C15 C 0.6390(3) 0.87753(19) 0.14871(17) 0.0293(6) Uani 1 1 d .
C16 C 0.5077(3) 0.8470(2) 0.1972(2) 0.0403(7) Uani 1 1 d .
H16A H 0.4882 0.7758 0.1868 0.060 Uiso 1 1 calc R
H16B H 0.4312 0.8879 0.1770 0.060 Uiso 1 1 calc R
H16C H 0.5206 0.8580 0.2583 0.060 Uiso 1 1 calc R
C17 C 0.7519(3) 0.8003(2) 0.1706(2) 0.0409(7) Uani 1 1 d .
H17A H 0.7263 0.7341 0.1485 0.061 Uiso 1 1 calc R
H17B H 0.7629 0.7964 0.2324 0.061 Uiso 1 1 calc R
H17C H 0.8379 0.8215 0.1447 0.061 Uiso 1 1 calc R
C18 C 0.6497(3) 0.70891(19) -0.01924(17) 0.0270(6) Uani 1 1 d .
C19 C 0.5933(3) 0.60390(19) -0.03309(18) 0.0288(6) Uani 1 1 d .
C20 C 0.5060(3) 0.5584(2) 0.02631(19) 0.0343(6) Uani 1 1 d .
H20 H 0.4752 0.5953 0.0743 0.041 Uiso 1 1 calc R
C21 C 0.4644(3) 0.4586(2) 0.0149(2) 0.0410(7) Uani 1 1 d .
H21 H 0.4068 0.4278 0.0557 0.049 Uiso 1 1 calc R
C22 C 0.5069(3) 0.4042(2) -0.0560(2) 0.0392(7) Uani 1 1 d .
H22 H 0.4774 0.3369 -0.0638 0.047 Uiso 1 1 calc R
C23 C 0.5936(3) 0.4494(2) -0.1156(2) 0.0401(7) Uani 1 1 d .
H23 H 0.6226 0.4128 -0.1641 0.048 Uiso 1 1 calc R
C24 C 0.6375(3) 0.5483(2) -0.10355(19) 0.0346(6) Uani 1 1 d .
H24 H 0.6979 0.5780 -0.1435 0.042 Uiso 1 1 calc R
N1 N 0.5687(2) 0.77507(17) 0.02112(16) 0.0313(5) Uani 1 1 d .
O1 O 0.76736(19) 0.72942(15) -0.04418(15) 0.0376(5) Uani 1 1 d .
H1N H 0.478(4) 0.763(2) 0.027(2) 0.035(8) Uiso 1 1 d .

loop_
_atom_site_aniso_label
_atom_site_aniso_U_11
_atom_site_aniso_U_22
_atom_site_aniso_U_33
_atom_site_aniso_U_23
_atom_site_aniso_U_13
_atom_site_aniso_U_12
C1 0.0289(13) 0.0281(13) 0.0385(16) -0.0072(12) -0.0004(12) 0.0032(11)
C2 0.0406(16) 0.0287(13) 0.0507(18) -0.0011(13) -0.0099(14) 0.0007(12)
C3 0.0530(19) 0.0315(15) 0.064(2) 0.0011(15) -0.0015(17) -0.0036(14)
C4 0.0483(18) 0.0351(16) 0.072(2) -0.0143(16) 0.0028(18) -0.0154(15)
C5 0.0427(16) 0.0450(17) 0.0489(18) -0.0151(15) -0.0080(14) -0.0052(14)
C6 0.0362(14) 0.0357(14) 0.0355(15) -0.0112(12) 0.0018(12) 0.0003(12)
C7 0.0538(18) 0.0506(18) 0.0319(16) -0.0084(14) -0.0128(14) -0.0023(16)
C8 0.0441(17) 0.0449(16) 0.0327(16) 0.0006(13) -0.0017(13) -0.0038(14)
C9 0.0245(12) 0.0313(13) 0.0304(14) -0.0011(11) -0.0005(11) -0.0010(10)
C10 0.0259(13) 0.0271(12) 0.0336(15) -0.0037(11) -0.0029(11) 0.0010(11)
C11 0.0294(14) 0.0361(15) 0.059(2) -0.0099(14) 0.0036(14) -0.0002(12)
C12 0.0354(14) 0.0255(12) 0.0354(15) 0.0011(11) -0.0078(12) 0.0010(11)
C13 0.0303(13) 0.0293(13) 0.0321(14) -0.0019(11) -0.0048(11) 0.0007(11)
C14 0.0240(12) 0.0239(12) 0.0332(14) -0.0001(10) 0.0015(10) -0.0017(10)
C15 0.0278(12) 0.0299(13) 0.0303(14) 0.0029(11) -0.0017(11) -0.0003(11)
C16 0.0403(16) 0.0389(15) 0.0417(17) 0.0037(13) 0.0042(14) -0.0094(13)
C17 0.0403(16) 0.0342(15) 0.0482(19) 0.0055(13) -0.0100(14) 0.0041(13)
C18 0.0220(12) 0.0292(13) 0.0298(14) -0.0021(11) -0.0013(11) 0.0025(10)
C19 0.0229(11) 0.0277(12) 0.0356(15) -0.0024(11) -0.0066(11) 0.0050(10)
C20 0.0340(14) 0.0340(14) 0.0348(15) -0.0009(12) -0.0005(13) 0.0021(12)
C21 0.0394(15) 0.0375(15) 0.0460(18) 0.0062(13) -0.0036(14) -0.0019(13)
C22 0.0385(15) 0.0264(13) 0.0528(19) -0.0038(13) -0.0163(14) -0.0009(12)
C23 0.0359(15) 0.0380(15) 0.0465(17) -0.0124(14) -0.0085(14) 0.0081(13)
C24 0.0265(13) 0.0382(14) 0.0393(16) -0.0038(12) -0.0008(12) 0.0038(12)
N1 0.0209(11) 0.0275(11) 0.0455(14) -0.0049(10) 0.0024(10) -0.0012(9)
O1 0.0231(9) 0.0360(10) 0.0536(13) -0.0082(10) 0.0068(9) -0.0015(8)

loop_
_atom_type_symbol
_atom_type_description
_atom_type_scat_dispersion_real
_atom_type_scat_dispersion_imag
_atom_type_scat_source
C C 0.0033 0.0000 'International Tables Vol C Tables 4.2.6.8 and 6.1.1.4'
H H 0.0000 0.0000 'International Tables Vol C Tables 4.2.6.8 and 6.1.1.4'
N N 0.0061 0.0000 'International Tables Vol C Tables 4.2.6.8 and 6.1.1.4'
O O 0.0106 0.0000 'International Tables Vol C Tables 4.2.6.8 and 6.1.1.4'

loop_
_geom_angle_atom_site_label_1
_geom_angle_atom_site_label_2
_geom_angle_atom_site_label_3
_geom_angle
C6 C1 C2 118.0(3)
C6 C1 C10 121.5(2)
C2 C1 C10 120.5(2)
C3 C2 C1 121.9(3)
C4 C3 C2 119.2(3)
C5 C4 C3 119.6(3)
C4 C5 C6 122.2(3)
C5 C6 C1 119.0(3)
C5 C6 C7 118.7(3)
C1 C6 C7 122.3(3)
C6 C7 C8 115.2(3)
C7 C8 C9 110.6(2)
C8 C9 C10 109.3(2)
C8 C9 C15 113.4(2)
C10 C9 C15 117.9(2)
C12 C10 C1 110.6(2)
C12 C10 C11 108.2(2)
C1 C10 C11 106.9(2)
C12 C10 C9 108.9(2)
C1 C10 C9 106.9(2)
C11 C10 C9 115.3(2)
C13 C12 C10 113.2(2)
C14 C13 C12 109.9(2)
N1 C14 C13 111.2(2)
N1 C14 C15 112.0(2)
C13 C14 C15 113.2(2)
C17 C15 C16 108.2(2)
C17 C15 C14 107.6(2)
C16 C15 C14 111.2(2)
C17 C15 C9 108.6(2)
C16 C15 C9 113.9(2)
C14 C15 C9 107.2(2)
O1 C18 N1 123.5(2)
O1 C18 C19 119.6(2)
N1 C18 C19 116.9(2)
C24 C19 C20 119.1(3)
C24 C19 C18 119.1(2)
C20 C19 C18 121.6(2)
C21 C20 C19 120.1(3)
C22 C21 C20 120.5(3)
C21 C22 C23 119.6(3)
C24 C23 C22 120.1(3)
C23 C24 C19 120.5(3)
C18 N1 C14 122.9(2)

loop_
_geom_bond_atom_site_label_1
_geom_bond_atom_site_label_2
_geom_bond_distance
C1 C6 1.399(4)
C1 C2 1.403(4)
C1 C10 1.537(4)
C2 C3 1.387(4)
C3 C4 1.382(5)
C4 C5 1.368(5)
C5 C6 1.395(4)
C6 C7 1.505(4)
C7 C8 1.519(4)
C8 C9 1.530(4)
C9 C10 1.556(4)
C9 C15 1.556(4)
C10 C12 1.536(4)
C10 C11 1.547(4)
C12 C13 1.532(3)
C13 C14 1.517(3)
C14 N1 1.459(3)
C14 C15 1.552(4)
C15 C17 1.536(4)
C15 C16 1.537(4)
C18 O1 1.239(3)
C18 N1 1.332(3)
C18 C19 1.504(3)
C19 C24 1.387(4)
C19 C20 1.391(4)
C20 C21 1.386(4)
C21 C22 1.378(5)
C22 C23 1.388(5)
C23 C24 1.384(4)
